data_2229194
loop_
_publ_author_name
'Guo, Ailing'
'Zhang, Shurong'
'Liu, Xiaofang'
'Jiao, Jianhua'

_publ_section_title
;
 <i>N</i>-(2,3-Dimethoxybenzylidene)naphthalen-1-amine
;
_journal_coeditor_code PV2375
_journal_issue 2
_journal_name_full 'Acta Crystallographica Section E'
_journal_page_first o285
_journal_paper_doi 10.1107/S1600536811000079
_journal_volume 67
_journal_year 2011
_chemical_formula_iupac 'C19 H17 N O2'
_chemical_formula_moiety 'C19 H17 N O2'
_chemical_formula_sum 'C19 H17 N O2'
_chemical_formula_weight 291.34
_chemical_name_systematic
;
<i>N</i>-(2,3-Dimethoxybenzylidene)naphthalen-1-amine
;
_space_group_IT_number 61
_symmetry_cell_setting orthorhombic
_symmetry_space_group_name_Hall '-P 2ac 2ab'
_symmetry_space_group_name_H-M 'P b c a'
_atom_sites_solution_hydrogens geom
_atom_sites_solution_primary direct
_atom_sites_solution_secondary difmap
_audit_creation_method SHELXL-97
_cell_angle_alpha 90.00
_cell_angle_beta 90.00
_cell_angle_gamma 90.00
_cell_formula_units_Z 8
_cell_length_a 7.7163(7)
_cell_length_b 17.0786(16)
_cell_length_c 23.427(2)
_cell_measurement_reflns_used 2315
_cell_measurement_temperature 298(2)
_cell_measurement_theta_max 24.228
_cell_measurement_theta_min 2.385
_cell_volume 3087.3(5)
_computing_cell_refinement 'SAINT (Bruker, 2007)'
_computing_data_collection 'SMART (Bruker, 2007)'
_computing_data_reduction 'SAINT (Bruker, 2007)'
_computing_molecular_graphics 'SHELXTL (Sheldrick, 2008)'
_computing_publication_material 'SHELXTL (Sheldrick, 2008)'
_computing_structure_refinement 'SHELXL97 (Sheldrick, 2008)'
_computing_structure_solution 'SHELXS97 (Sheldrick, 2008)'
_diffrn_ambient_temperature 298(2)
_diffrn_measured_fraction_theta_full 1.000
_diffrn_measured_fraction_theta_max 1.000
_diffrn_measurement_device_type 'Bruker SMART CCD area-detector'
_diffrn_measurement_method '\f and \w'
_diffrn_radiation_monochromator graphite
_diffrn_radiation_source 'fine-focus sealed tube'
_diffrn_radiation_type MoK\a
_diffrn_radiation_wavelength 0.71073
_diffrn_reflns_av_R_equivalents 0.0565
_diffrn_reflns_av_sigmaI/netI 0.0778
_diffrn_reflns_limit_h_max 9
_diffrn_reflns_limit_h_min -8
_diffrn_reflns_limit_k_max 10
_diffrn_reflns_limit_k_min -20
_diffrn_reflns_limit_l_max 27
_diffrn_reflns_limit_l_min -27
_diffrn_reflns_number 14855
_diffrn_reflns_theta_full 25.01
_diffrn_reflns_theta_max 25.01
_diffrn_reflns_theta_min 2.39
_diffrn_standards_number 0
_exptl_absorpt_coefficient_mu 0.081
_exptl_absorpt_correction_T_max 0.9713
_exptl_absorpt_correction_T_min 0.9620
_exptl_absorpt_correction_type multi-scan
_exptl_absorpt_process_details '(SADABS; Bruker, 2007)'
_exptl_crystal_colour Colorless
_exptl_crystal_density_diffrn 1.254
_exptl_crystal_density_method 'not measured'
_exptl_crystal_description Block
_exptl_crystal_F_000 1232
_exptl_crystal_size_max 0.48
_exptl_crystal_size_mid 0.45
_exptl_crystal_size_min 0.36
_refine_diff_density_max 0.183
_refine_diff_density_min -0.154
_refine_ls_extinction_coef 0.0059(11)
_refine_ls_extinction_expression Fc^*^=kFc[1+0.001xFc^2^\l^3^/sin(2\q)]^-1/4^
_refine_ls_extinction_method 'SHELXL97 (Sheldrick, 2008)'
_refine_ls_goodness_of_fit_ref 1.115
_refine_ls_hydrogen_treatment constr
_refine_ls_matrix_type full
_refine_ls_number_parameters 202
_refine_ls_number_reflns 2721
_refine_ls_number_restraints 0
_refine_ls_restrained_S_all 1.115
_refine_ls_R_factor_all 0.1131
_refine_ls_R_factor_gt 0.0479
_refine_ls_shift/su_max 0.000
_refine_ls_shift/su_mean 0.000
_refine_ls_structure_factor_coef Fsqd
_refine_ls_weighting_details 'calc w=1/[\s^2^(Fo^2^)+(0.0462P)^2^+2.0418P] where P=(Fo^2^+2Fc^2^)/3'
_refine_ls_weighting_scheme calc
_refine_ls_wR_factor_gt 0.1214
_refine_ls_wR_factor_ref 0.1866
_reflns_number_gt 1452
_reflns_number_total 2721
_reflns_threshold_expression I>2\s(I)
_cod_data_source_file pv2375.cif
_cod_data_source_block I
_cod_database_code 2229194
_cod_database_fobs_code 2229194

loop_
_symmetry_equiv_pos_as_xyz
'x, y, z'
'-x+1/2, -y, z+1/2'
'-x, y+1/2, -z+1/2'
'x+1/2, -y+1/2, -z'
'-x, -y, -z'
'x-1/2, y, -z-1/2'
'x, -y-1/2, z-1/2'
'-x-1/2, y-1/2, z'

loop_
_atom_site_type_symbol
_atom_site_label
_atom_site_fract_x
_atom_site_fract_y
_atom_site_fract_z
_atom_site_U_iso_or_equiv
_atom_site_adp_type
_atom_site_calc_flag
_atom_site_refinement_flags
_atom_site_occupancy
_atom_site_disorder_assembly
_atom_site_disorder_group
N N1 0.3928(4) 0.08249(16) 0.55054(11) 0.0578(8) Uani d . 1 . .
O O1 0.4329(3) 0.18230(12) 0.70513(9) 0.0535(6) Uani d . 1 . .
O O2 0.4198(3) 0.10066(14) 0.80315(9) 0.0682(7) Uani d . 1 . .
C C1 0.4312(4) 0.11133(19) 0.59845(13) 0.0508(8) Uani d . 1 . .
H H1 0.4599 0.1641 0.6006 0.061 Uiso calc R 1 . .
C C2 0.4323(4) 0.06453(19) 0.65073(13) 0.0492(8) Uani d . 1 . .
C C3 0.4280(4) 0.10162(18) 0.70328(13) 0.0471(8) Uani d . 1 . .
C C4 0.4265(4) 0.05837(19) 0.75393(14) 0.0523(8) Uani d . 1 . .
C C5 0.4328(5) -0.0221(2) 0.75084(16) 0.0660(10) Uani d . 1 . .
H H5 0.4311 -0.0517 0.7842 0.079 Uiso calc R 1 . .
C C6 0.4417(5) -0.0591(2) 0.69855(17) 0.0714(11) Uani d . 1 . .
H H6 0.4489 -0.1134 0.6971 0.086 Uiso calc R 1 . .
C C7 0.4402(4) -0.0173(2) 0.64880(16) 0.0624(10) Uani d . 1 . .
H H7 0.4443 -0.0430 0.6139 0.075 Uiso calc R 1 . .
C C8 0.2786(5) 0.2204(2) 0.72204(17) 0.0784(12) Uani d . 1 . .
H H8A 0.1901 0.2114 0.6940 0.118 Uiso calc R 1 . .
H H8B 0.2996 0.2756 0.7254 0.118 Uiso calc R 1 . .
H H8C 0.2414 0.2001 0.7582 0.118 Uiso calc R 1 . .
C C9 0.4279(6) 0.0592(2) 0.85555(14) 0.0817(13) Uani d . 1 . .
H H9A 0.3322 0.0235 0.8579 0.122 Uiso calc R 1 . .
H H9B 0.4222 0.0956 0.8867 0.122 Uiso calc R 1 . .
H H9C 0.5347 0.0306 0.8575 0.122 Uiso calc R 1 . .
C C10 0.4014(4) 0.13165(18) 0.50188(13) 0.0522(8) Uani d . 1 . .
C C11 0.5459(5) 0.1750(2) 0.48899(15) 0.0650(10) Uani d . 1 . .
H H11 0.6406 0.1746 0.5136 0.078 Uiso calc R 1 . .
C C12 0.5514(5) 0.2198(2) 0.43916(16) 0.0720(11) Uani d . 1 . .
H H12 0.6505 0.2486 0.4308 0.086 Uiso calc R 1 . .
C C13 0.4152(5) 0.2221(2) 0.40291(15) 0.0657(10) Uani d . 1 . .
H H13 0.4217 0.2522 0.3699 0.079 Uiso calc R 1 . .
C C14 0.2641(5) 0.17926(18) 0.41459(13) 0.0519(8) Uani d . 1 . .
C C15 0.2558(4) 0.13319(17) 0.46482(12) 0.0478(8) Uani d . 1 . .
C C16 0.1014(5) 0.09268(19) 0.47708(14) 0.0556(9) Uani d . 1 . .
H H16 0.0948 0.0620 0.5098 0.067 Uiso calc R 1 . .
C C17 -0.0383(5) 0.0976(2) 0.44183(15) 0.0644(10) Uani d . 1 . .
H H17 -0.1399 0.0711 0.4509 0.077 Uiso calc R 1 . .
C C18 -0.0290(5) 0.1425(2) 0.39210(16) 0.0697(11) Uani d . 1 . .
H H18 -0.1246 0.1454 0.3680 0.084 Uiso calc R 1 . .
C C19 0.1173(5) 0.1817(2) 0.37866(15) 0.0636(10) Uani d . 1 . .
H H19 0.1215 0.2108 0.3451 0.076 Uiso calc R 1 . .

loop_
_atom_site_aniso_label
_atom_site_aniso_U_11
_atom_site_aniso_U_22
_atom_site_aniso_U_33
_atom_site_aniso_U_12
_atom_site_aniso_U_13
_atom_site_aniso_U_23
N1 0.0671(19) 0.0592(17) 0.0471(16) -0.0026(15) -0.0064(14) -0.0001(14)
O1 0.0566(14) 0.0493(13) 0.0546(13) -0.0039(11) 0.0012(11) 0.0036(10)
O2 0.0968(19) 0.0635(15) 0.0443(13) -0.0053(14) -0.0050(12) 0.0108(12)
C1 0.051(2) 0.0505(19) 0.051(2) -0.0018(16) -0.0015(16) -0.0015(16)
C2 0.0459(19) 0.0527(19) 0.0490(19) -0.0018(15) -0.0078(15) 0.0007(16)
C3 0.0377(17) 0.0510(19) 0.0526(19) -0.0033(15) -0.0039(14) 0.0078(16)
C4 0.050(2) 0.055(2) 0.051(2) -0.0034(16) -0.0060(16) 0.0079(17)
C5 0.077(3) 0.058(2) 0.063(2) -0.005(2) -0.009(2) 0.016(2)
C6 0.086(3) 0.048(2) 0.081(3) 0.0014(19) -0.014(2) 0.006(2)
C7 0.065(2) 0.058(2) 0.064(2) 0.0025(18) -0.0112(18) -0.0026(19)
C8 0.077(3) 0.070(3) 0.088(3) 0.015(2) 0.017(2) 0.006(2)
C9 0.106(3) 0.088(3) 0.051(2) -0.010(2) -0.007(2) 0.022(2)
C10 0.062(2) 0.0515(19) 0.0428(18) -0.0016(17) 0.0023(16) -0.0055(15)
C11 0.064(2) 0.076(2) 0.055(2) -0.008(2) 0.0008(18) -0.013(2)
C12 0.079(3) 0.074(3) 0.063(2) -0.020(2) 0.020(2) -0.008(2)
C13 0.091(3) 0.057(2) 0.049(2) -0.004(2) 0.014(2) 0.0008(17)
C14 0.070(2) 0.0433(18) 0.0427(18) 0.0072(18) 0.0079(17) -0.0064(15)
C15 0.061(2) 0.0412(17) 0.0411(17) 0.0046(16) 0.0028(16) -0.0054(14)
C16 0.067(2) 0.0498(19) 0.0502(19) -0.0001(18) -0.0005(17) 0.0017(16)
C17 0.065(2) 0.061(2) 0.067(2) -0.0013(19) -0.0048(19) 0.0021(19)
C18 0.076(3) 0.065(2) 0.068(3) 0.015(2) -0.015(2) 0.000(2)
C19 0.088(3) 0.054(2) 0.049(2) 0.016(2) -0.004(2) 0.0052(17)

loop_
_atom_type_symbol
_atom_type_description
_atom_type_scat_dispersion_real
_atom_type_scat_dispersion_imag
_atom_type_scat_source
C C 0.0033 0.0016 'International Tables Vol C Tables 4.2.6.8 and 6.1.1.4'
H H 0.0000 0.0000 'International Tables Vol C Tables 4.2.6.8 and 6.1.1.4'
N N 0.0061 0.0033 'International Tables Vol C Tables 4.2.6.8 and 6.1.1.4'
O O 0.0106 0.0060 'International Tables Vol C Tables 4.2.6.8 and 6.1.1.4'

loop_
_geom_angle_atom_site_label_1
_geom_angle_atom_site_label_2
_geom_angle_atom_site_label_3
_geom_angle_site_symmetry_1
_geom_angle_site_symmetry_3
_geom_angle
_geom_angle_publ_flag
C1 N1 C10 . . 118.3(3) ?
C3 O1 C8 . . 116.5(3) ?
C4 O2 C9 . . 117.8(3) ?
N1 C1 C2 . . 122.2(3) ?
N1 C1 H1 . . 118.9 ?
C2 C1 H1 . . 118.9 ?
C3 C2 C7 . . 119.1(3) ?
C3 C2 C1 . . 119.6(3) ?
C7 C2 C1 . . 121.3(3) ?
O1 C3 C2 . . 119.0(3) ?
O1 C3 C4 . . 120.1(3) ?
C2 C3 C4 . . 120.9(3) ?
O2 C4 C5 . . 125.1(3) ?
O2 C4 C3 . . 116.0(3) ?
C5 C4 C3 . . 118.9(3) ?
C4 C5 C6 . . 120.3(3) ?
C4 C5 H5 . . 119.8 ?
C6 C5 H5 . . 119.8 ?
C7 C6 C5 . . 121.2(3) ?
C7 C6 H6 . . 119.4 ?
C5 C6 H6 . . 119.4 ?
C6 C7 C2 . . 119.6(3) ?
C6 C7 H7 . . 120.2 ?
C2 C7 H7 . . 120.2 ?
O1 C8 H8A . . 109.5 ?
O1 C8 H8B . . 109.5 ?
H8A C8 H8B . . 109.5 ?
O1 C8 H8C . . 109.5 ?
H8A C8 H8C . . 109.5 ?
H8B C8 H8C . . 109.5 ?
O2 C9 H9A . . 109.5 ?
O2 C9 H9B . . 109.5 ?
H9A C9 H9B . . 109.5 ?
O2 C9 H9C . . 109.5 ?
H9A C9 H9C . . 109.5 ?
H9B C9 H9C . . 109.5 ?
C11 C10 N1 . . 122.3(3) ?
C11 C10 C15 . . 119.9(3) ?
N1 C10 C15 . . 117.7(3) ?
C10 C11 C12 . . 120.3(3) ?
C10 C11 H11 . . 119.8 ?
C12 C11 H11 . . 119.8 ?
C13 C12 C11 . . 121.1(4) ?
C13 C12 H12 . . 119.4 ?
C11 C12 H12 . . 119.4 ?
C12 C13 C14 . . 120.6(3) ?
C12 C13 H13 . . 119.7 ?
C14 C13 H13 . . 119.7 ?
C13 C14 C19 . . 122.4(3) ?
C13 C14 C15 . . 119.3(3) ?
C19 C14 C15 . . 118.3(3) ?
C16 C15 C14 . . 118.7(3) ?
C16 C15 C10 . . 122.4(3) ?
C14 C15 C10 . . 118.8(3) ?
C17 C16 C15 . . 121.1(3) ?
C17 C16 H16 . . 119.5 ?
C15 C16 H16 . . 119.5 ?
C16 C17 C18 . . 120.0(4) ?
C16 C17 H17 . . 120.0 ?
C18 C17 H17 . . 120.0 ?
C19 C18 C17 . . 120.6(4) ?
C19 C18 H18 . . 119.7 ?
C17 C18 H18 . . 119.7 ?
C18 C19 C14 . . 121.2(3) ?
C18 C19 H19 . . 119.4 ?
C14 C19 H19 . . 119.4 ?

loop_
_geom_bond_atom_site_label_1
_geom_bond_atom_site_label_2
_geom_bond_site_symmetry_2
_geom_bond_distance
_geom_bond_publ_flag
N1 C1 . 1.261(4) ?
N1 C10 . 1.418(4) ?
O1 C3 . 1.379(4) ?
O1 C8 . 1.413(4) ?
O2 C4 . 1.362(4) ?
O2 C9 . 1.418(4) ?
C1 C2 . 1.462(4) ?
C1 H1 . 0.9300 ?
C2 C3 . 1.385(4) ?
C2 C7 . 1.399(4) ?
C3 C4 . 1.398(4) ?
C4 C5 . 1.378(5) ?
C5 C6 . 1.380(5) ?
C5 H5 . 0.9300 ?
C6 C7 . 1.367(5) ?
C6 H6 . 0.9300 ?
C7 H7 . 0.9300 ?
C8 H8A . 0.9600 ?
C8 H8B . 0.9600 ?
C8 H8C . 0.9600 ?
C9 H9A . 0.9600 ?
C9 H9B . 0.9600 ?
C9 H9C . 0.9600 ?
C10 C11 . 1.372(5) ?
C10 C15 . 1.420(4) ?
C11 C12 . 1.396(5) ?
C11 H11 . 0.9300 ?
C12 C13 . 1.352(5) ?
C12 H12 . 0.9300 ?
C13 C14 . 1.403(5) ?
C13 H13 . 0.9300 ?
C14 C19 . 1.412(5) ?
C14 C15 . 1.417(4) ?
C15 C16 . 1.407(4) ?
C16 C17 . 1.360(5) ?
C16 H16 . 0.9300 ?
C17 C18 . 1.396(5) ?
C17 H17 . 0.9300 ?
C18 C19 . 1.350(5) ?
C18 H18 . 0.9300 ?
C19 H19 . 0.9300 ?

loop_
_geom_hbond_atom_site_label_D
_geom_hbond_atom_site_label_H
_geom_hbond_atom_site_label_A
_geom_hbond_site_symmetry_A
_geom_hbond_distance_DH
_geom_hbond_distance_HA
_geom_hbond_distance_DA
_geom_hbond_angle_DHA
_geom_hbond_publ_flag
C8 H8C O1 6_557 0.96 2.54 3.232(4) 129 y
C8 H8C O2 . 0.96 2.43 2.998(4) 118 ?
C16 H16 N1 . 0.93 2.52 2.839(4) 101 ?

loop_
_geom_torsion_atom_site_label_1
_geom_torsion_atom_site_label_2
_geom_torsion_atom_site_label_3
_geom_torsion_atom_site_label_4
_geom_torsion_site_symmetry_1
_geom_torsion_site_symmetry_2
_geom_torsion_site_symmetry_3
_geom_torsion_site_symmetry_4
_geom_torsion
_geom_torsion_publ_flag
C10 N1 C1 C2 . . . . -177.7(3) ?
N1 C1 C2 C3 . . . . -162.3(3) ?
N1 C1 C2 C7 . . . . 18.7(5) ?
C8 O1 C3 C2 . . . . 109.7(3) ?
C8 O1 C3 C4 . . . . -73.1(4) ?
C7 C2 C3 O1 . . . . 175.4(3) ?
C1 C2 C3 O1 . . . . -3.7(4) ?
C7 C2 C3 C4 . . . . -1.8(5) ?
C1 C2 C3 C4 . . . . 179.1(3) ?
C9 O2 C4 C5 . . . . 3.0(5) ?
C9 O2 C4 C3 . . . . -176.6(3) ?
O1 C3 C4 O2 . . . . 3.7(4) ?
C2 C3 C4 O2 . . . . -179.2(3) ?
O1 C3 C4 C5 . . . . -175.9(3) ?
C2 C3 C4 C5 . . . . 1.2(5) ?
O2 C4 C5 C6 . . . . -179.1(3) ?
C3 C4 C5 C6 . . . . 0.5(5) ?
C4 C5 C6 C7 . . . . -1.6(6) ?
C5 C6 C7 C2 . . . . 1.1(6) ?
C3 C2 C7 C6 . . . . 0.6(5) ?
C1 C2 C7 C6 . . . . 179.7(3) ?
C1 N1 C10 C11 . . . . 51.9(4) ?
C1 N1 C10 C15 . . . . -130.1(3) ?
N1 C10 C11 C12 . . . . 177.0(3) ?
C15 C10 C11 C12 . . . . -0.9(5) ?
C10 C11 C12 C13 . . . . 0.5(6) ?
C11 C12 C13 C14 . . . . 0.1(6) ?
C12 C13 C14 C19 . . . . 178.3(3) ?
C12 C13 C14 C15 . . . . -0.3(5) ?
C13 C14 C15 C16 . . . . 177.8(3) ?
C19 C14 C15 C16 . . . . -0.7(4) ?
C13 C14 C15 C10 . . . . -0.1(4) ?
C19 C14 C15 C10 . . . . -178.7(3) ?
C11 C10 C15 C16 . . . . -177.2(3) ?
N1 C10 C15 C16 . . . . 4.8(4) ?
C11 C10 C15 C14 . . . . 0.7(4) ?
N1 C10 C15 C14 . . . . -177.3(3) ?
C14 C15 C16 C17 . . . . -0.4(5) ?
C10 C15 C16 C17 . . . . 177.5(3) ?
C15 C16 C17 C18 . . . . 1.0(5) ?
C16 C17 C18 C19 . . . . -0.4(5) ?
C17 C18 C19 C14 . . . . -0.7(5) ?
C13 C14 C19 C18 . . . . -177.2(3) ?
C15 C14 C19 C18 . . . . 1.3(5) ?

loop_
_cod_related_entry_id
_cod_related_entry_database
_cod_related_entry_code
1 ChemSpider 30656485
